data_4035956
loop_
_publ_author_name
'Pozharskii, Alexander F.'
'Ozeryanskii, Valery A.'
'Filatova, Ekaterina A.'
'Dyablo, Olga V.'
'Pogosova, Olga G.'
'Borodkin, Gennady S.'
'Filarowski, Aleksander'
'Steglenko, Dmitriy V.'

_publ_section_title
;
 Neutral Pyrrole Nitrogen Atom as a \p- and Mixed n,\p-Donor in Hydrogen
 Bonding.
;
_journal_issue 2
_journal_name_full 'The Journal of organic chemistry'
_journal_page_first 726
_journal_page_last 737
_journal_paper_doi 10.1021/acs.joc.8b02562
_journal_volume 84
_journal_year 2019
_chemical_formula_moiety 'C18 H18 N+, B F4-'
_chemical_formula_sum 'C18 H18 B F4 N'
_chemical_formula_weight 335.14
_space_group_IT_number 14
_space_group_name_Hall '-P 2ybc'
_space_group_name_H-M_alt 'P 1 21/c 1'
_symmetry_cell_setting monoclinic
_symmetry_space_group_name_Hall '-P 2ybc'
_symmetry_space_group_name_H-M 'P 1 21/c 1'
_atom_sites_solution_hydrogens difmap
_atom_sites_solution_primary direct
_atom_sites_solution_secondary difmap
_audit_creation_method SHELXL-97
_cell_angle_alpha 90.00
_cell_angle_beta 100.176(2)
_cell_angle_gamma 90.00
_cell_formula_units_Z 4
_cell_length_a 12.9334(13)
_cell_length_b 11.7951(12)
_cell_length_c 10.7132(11)
_cell_measurement_reflns_used 1654
_cell_measurement_temperature 120(2)
_cell_measurement_theta_max 26.98
_cell_measurement_theta_min 2.35
_cell_volume 1608.6(3)
_computing_cell_refinement 'SAINT (Bruker, 2009)'
_computing_data_collection 'APEX (Bruker, 2009)'
_computing_data_reduction 'SAINT (Bruker, 2009)'
_computing_molecular_graphics 'SHELXTL (Sheldrick, 2008)'
_computing_publication_material 'SHELXTL (Sheldrick, 2008) and PLATON (Spek, 2009)'
_computing_structure_refinement 'SHELXTL (Sheldrick, 2008)'
_computing_structure_solution 'SHELXTL (Sheldrick, 2008)'
_diffrn_ambient_temperature 120(2)
_diffrn_measured_fraction_theta_full 0.998
_diffrn_measured_fraction_theta_max 0.998
_diffrn_measurement_device_type 'Bruker APEX-II CCD'
_diffrn_measurement_method '\f and \w scans'
_diffrn_radiation_monochromator graphite
_diffrn_radiation_source 'sealed tube'
_diffrn_radiation_type MoK\a
_diffrn_radiation_wavelength 0.71073
_diffrn_reflns_av_R_equivalents 0.1176
_diffrn_reflns_av_sigmaI/netI 0.1042
_diffrn_reflns_limit_h_max 16
_diffrn_reflns_limit_h_min -17
_diffrn_reflns_limit_k_max 15
_diffrn_reflns_limit_k_min -15
_diffrn_reflns_limit_l_max 14
_diffrn_reflns_limit_l_min -12
_diffrn_reflns_number 17653
_diffrn_reflns_theta_full 28.02
_diffrn_reflns_theta_max 28.02
_diffrn_reflns_theta_min 1.60
_diffrn_standards_decay_% 0
_diffrn_standards_number 0
_exptl_absorpt_coefficient_mu 0.112
_exptl_absorpt_correction_type none
_exptl_crystal_colour plate
_exptl_crystal_density_diffrn 1.384
_exptl_crystal_density_method 'not measured'
_exptl_crystal_description colorless
_exptl_crystal_F_000 696
_exptl_crystal_size_max 0.18
_exptl_crystal_size_mid 0.14
_exptl_crystal_size_min 0.04
_refine_diff_density_max 0.235
_refine_diff_density_min -0.241
_refine_diff_density_rms 0.052
_refine_ls_extinction_method none
_refine_ls_goodness_of_fit_ref 0.942
_refine_ls_hydrogen_treatment mixed
_refine_ls_matrix_type full
_refine_ls_number_parameters 223
_refine_ls_number_reflns 3887
_refine_ls_number_restraints 0
_refine_ls_restrained_S_all 0.942
_refine_ls_R_factor_all 0.1421
_refine_ls_R_factor_gt 0.0492
_refine_ls_shift/su_max 0.000
_refine_ls_shift/su_mean 0.000
_refine_ls_structure_factor_coef Fsqd
_refine_ls_weighting_details 'calc w=1/[\s^2^(Fo^2^)+(0.0467P)^2^] where P=(Fo^2^+2Fc^2^)/3'
_refine_ls_weighting_scheme calc
_refine_ls_wR_factor_gt 0.0922
_refine_ls_wR_factor_ref 0.1182
_reflns_number_gt 1900
_reflns_number_total 3887
_reflns_threshold_expression I>2\s(I)
_cod_data_source_file jo8b02562_si_008.cif
_cod_data_source_block s30
_cod_depositor_comments
;
The following automatic conversions were performed:

data item '_symmetry_cell_setting' value 'Monoclinic' was changed to
'monoclinic' in accordance with the
/home/data/users/saulius/crontab/automatic-downloads/current/ACS/lib/dictionaries/cif_core.dic
dictionary named 'cif_core.dic' version 2.4.2 last updated on
2011-04-26.

Automatic conversion script
Id: cif_fix_values 6909 2019-04-08 15:41:33Z antanas 
;
_cod_original_sg_symbol_H-M 'P 21/c  '
_cod_database_code 4035956

loop_
_symmetry_equiv_pos_as_xyz
'x, y, z'
'-x, y+1/2, -z+1/2'
'-x, -y, -z'
'x, -y-1/2, z-1/2'

loop_
_atom_site_label
_atom_site_type_symbol
_atom_site_fract_x
_atom_site_fract_y
_atom_site_fract_z
_atom_site_U_iso_or_equiv
_atom_site_adp_type
_atom_site_occupancy
_atom_site_symmetry_multiplicity
_atom_site_calc_flag
_atom_site_refinement_flags
B1 B 0.8231(2) 0.4047(2) 0.1616(3) 0.0267(6) Uani 1 1 d .
F1 F 0.74898(11) 0.48934(11) 0.12427(13) 0.0375(4) Uani 1 1 d .
F2 F 0.80276(11) 0.35474(11) 0.27219(12) 0.0361(4) Uani 1 1 d .
F3 F 0.92189(11) 0.45354(13) 0.18242(14) 0.0498(4) Uani 1 1 d .
F4 F 0.81507(12) 0.32503(12) 0.06496(13) 0.0477(4) Uani 1 1 d .
N1 N 0.77850(15) -0.01941(15) 0.24496(18) 0.0222(4) Uani 1 1 d .
H1 H 0.7980(15) -0.0591(16) 0.1798(19) 0.015(6) Uiso 1 1 d .
C1 C 0.60105(16) -0.09790(17) 0.14284(19) 0.0190(5) Uani 1 1 d .
C2 C 0.66337(17) -0.02930(17) 0.2378(2) 0.0210(5) Uani 1 1 d .
C3 C 0.62222(18) 0.02942(19) 0.3276(2) 0.0274(6) Uani 1 1 d .
H3A H 0.6668 0.0740 0.3885 0.033 Uiso 1 1 calc R
C4 C 0.51440(18) 0.0239(2) 0.3296(2) 0.0301(6) Uani 1 1 d .
H4A H 0.4856 0.0650 0.3916 0.036 Uiso 1 1 calc R
C5 C 0.45108(18) -0.04049(19) 0.2428(2) 0.0274(6) Uani 1 1 d .
H5A H 0.3783 -0.0451 0.2460 0.033 Uiso 1 1 calc R
C6 C 0.49097(17) -0.10064(18) 0.1479(2) 0.0222(5) Uani 1 1 d .
C7 C 0.42205(18) -0.16437(18) 0.0576(2) 0.0272(6) Uani 1 1 d .
H7A H 0.3496 -0.1679 0.0631 0.033 Uiso 1 1 calc R
C8 C 0.45747(18) -0.22094(19) -0.0372(2) 0.0309(6) Uani 1 1 d .
H8A H 0.4098 -0.2612 -0.0992 0.037 Uiso 1 1 calc R
C9 C 0.56561(18) -0.21918(18) -0.0427(2) 0.0277(6) Uani 1 1 d .
H9A H 0.5898 -0.2592 -0.1089 0.033 Uiso 1 1 calc R
C10 C 0.63706(17) -0.16168(17) 0.04443(19) 0.0203(5) Uani 1 1 d .
C11 C 0.75050(17) -0.17116(17) 0.03367(19) 0.0201(5) Uani 1 1 d .
C12 C 0.81483(18) -0.24999(18) 0.1078(2) 0.0255(5) Uani 1 1 d .
H12A H 0.7857 -0.2995 0.1624 0.031 Uiso 1 1 calc R
C13 C 0.92070(19) -0.2563(2) 0.1021(2) 0.0311(6) Uani 1 1 d .
H13A H 0.9638 -0.3098 0.1534 0.037 Uiso 1 1 calc R
C14 C 0.96427(19) -0.1859(2) 0.0226(2) 0.0321(6) Uani 1 1 d .
H14A H 1.0373 -0.1898 0.0203 0.039 Uiso 1 1 calc R
C15 C 0.90091(18) -0.1094(2) -0.0537(2) 0.0298(6) Uani 1 1 d .
H15A H 0.9303 -0.0620 -0.1101 0.036 Uiso 1 1 calc R
C16 C 0.79469(18) -0.10182(18) -0.0483(2) 0.0251(5) Uani 1 1 d .
H16A H 0.7518 -0.0490 -0.1009 0.030 Uiso 1 1 calc R
C17 C 0.81454(19) 0.09940(19) 0.2295(3) 0.0379(6) Uani 1 1 d .
H17A H 0.7732 0.1326 0.1528 0.057 Uiso 1 1 calc R
H17B H 0.8890 0.0989 0.2223 0.057 Uiso 1 1 calc R
H17C H 0.8050 0.1445 0.3035 0.057 Uiso 1 1 calc R
C18 C 0.83861(18) -0.0746(2) 0.3620(2) 0.0322(6) Uani 1 1 d .
H18A H 0.8170 -0.1540 0.3650 0.048 Uiso 1 1 calc R
H18B H 0.8241 -0.0348 0.4373 0.048 Uiso 1 1 calc R
H18C H 0.9140 -0.0710 0.3601 0.048 Uiso 1 1 calc R

loop_
_atom_site_aniso_label
_atom_site_aniso_U_11
_atom_site_aniso_U_22
_atom_site_aniso_U_33
_atom_site_aniso_U_23
_atom_site_aniso_U_13
_atom_site_aniso_U_12
B1 0.0257(16) 0.0247(14) 0.0303(15) 0.0027(13) 0.0060(12) -0.0008(13)
F1 0.0360(9) 0.0369(8) 0.0418(8) 0.0138(7) 0.0129(7) 0.0087(7)
F2 0.0436(9) 0.0330(8) 0.0329(8) 0.0090(6) 0.0102(7) 0.0038(7)
F3 0.0269(9) 0.0654(11) 0.0581(10) -0.0009(8) 0.0103(8) -0.0080(8)
F4 0.0702(12) 0.0368(8) 0.0392(9) -0.0075(7) 0.0183(8) 0.0004(8)
N1 0.0232(11) 0.0217(10) 0.0216(10) -0.0027(9) 0.0040(9) -0.0021(8)
C1 0.0203(12) 0.0171(11) 0.0194(11) 0.0039(9) 0.0030(9) 0.0004(9)
C2 0.0183(12) 0.0200(11) 0.0237(12) 0.0034(10) 0.0011(10) 0.0006(10)
C3 0.0286(14) 0.0289(13) 0.0235(13) -0.0019(10) 0.0010(11) 0.0021(11)
C4 0.0292(14) 0.0372(14) 0.0248(13) 0.0006(11) 0.0073(11) 0.0128(12)
C5 0.0209(13) 0.0347(14) 0.0270(13) 0.0064(11) 0.0057(11) 0.0058(11)
C6 0.0211(13) 0.0217(12) 0.0230(12) 0.0064(10) 0.0017(10) 0.0027(10)
C7 0.0179(13) 0.0278(13) 0.0351(14) 0.0072(11) 0.0023(11) 0.0007(11)
C8 0.0220(14) 0.0294(14) 0.0371(15) -0.0045(11) -0.0063(11) -0.0039(11)
C9 0.0259(14) 0.0275(13) 0.0280(13) -0.0049(11) 0.0003(11) -0.0006(11)
C10 0.0213(13) 0.0166(11) 0.0221(12) 0.0035(9) 0.0016(10) -0.0017(10)
C11 0.0205(13) 0.0189(11) 0.0198(11) -0.0043(10) 0.0003(10) 0.0011(10)
C12 0.0288(14) 0.0224(12) 0.0242(12) -0.0015(10) 0.0020(11) 0.0002(11)
C13 0.0270(14) 0.0325(14) 0.0298(14) -0.0013(11) -0.0059(11) 0.0066(11)
C14 0.0213(14) 0.0410(15) 0.0329(14) -0.0097(12) 0.0014(11) 0.0003(12)
C15 0.0272(15) 0.0360(14) 0.0265(13) -0.0017(11) 0.0057(11) -0.0044(12)
C16 0.0274(14) 0.0251(12) 0.0214(12) 0.0012(10) 0.0008(10) 0.0010(11)
C17 0.0341(15) 0.0252(13) 0.0527(17) 0.0016(13) 0.0032(13) -0.0123(12)
C18 0.0239(14) 0.0444(15) 0.0261(13) 0.0008(11) -0.0018(11) 0.0073(12)

loop_
_atom_type_symbol
_atom_type_description
_atom_type_scat_dispersion_real
_atom_type_scat_dispersion_imag
_atom_type_scat_source
C C 0.0033 0.0016 'International Tables Vol C Tables 4.2.6.8 and 6.1.1.4'
H H 0.0000 0.0000 'International Tables Vol C Tables 4.2.6.8 and 6.1.1.4'
B B 0.0013 0.0007 'International Tables Vol C Tables 4.2.6.8 and 6.1.1.4'
N N 0.0061 0.0033 'International Tables Vol C Tables 4.2.6.8 and 6.1.1.4'
F F 0.0171 0.0103 'International Tables Vol C Tables 4.2.6.8 and 6.1.1.4'

loop_
_geom_angle_atom_site_label_1
_geom_angle_atom_site_label_2
_geom_angle_atom_site_label_3
_geom_angle
F3 B1 F4 110.3(2)
F3 B1 F2 110.3(2)
F4 B1 F2 110.4(2)
F3 B1 F1 108.5(2)
F4 B1 F1 108.3(2)
F2 B1 F1 108.9(2)
C2 N1 C17 113.45(18)
C2 N1 C18 112.11(17)
C17 N1 C18 111.90(18)
C2 N1 H1 109.3(13)
C17 N1 H1 105.2(12)
C18 N1 H1 104.1(12)
C2 C1 C6 115.09(19)
C2 C1 C10 127.01(19)
C6 C1 C10 117.89(19)
C3 C2 C1 123.1(2)
C3 C2 N1 115.9(2)
C1 C2 N1 121.05(19)
C2 C3 C4 120.0(2)
C2 C3 H3A 120.0
C4 C3 H3A 120.0
C5 C4 C3 119.8(2)
C5 C4 H4A 120.1
C3 C4 H4A 120.1
C4 C5 C6 121.5(2)
C4 C5 H5A 119.3
C6 C5 H5A 119.3
C5 C6 C7 119.7(2)
C5 C6 C1 120.5(2)
C7 C6 C1 119.8(2)
C8 C7 C6 121.2(2)
C8 C7 H7A 119.4
C6 C7 H7A 119.4
C7 C8 C9 119.4(2)
C7 C8 H8A 120.3
C9 C8 H8A 120.3
C10 C9 C8 122.2(2)
C10 C9 H9A 118.9
C8 C9 H9A 118.9
C9 C10 C1 119.4(2)
C9 C10 C11 117.57(19)
C1 C10 C11 123.00(18)
C16 C11 C12 118.6(2)
C16 C11 C10 121.43(19)
C12 C11 C10 119.96(19)
C13 C12 C11 120.4(2)
C13 C12 H12A 119.8
C11 C12 H12A 119.8
C14 C13 C12 120.7(2)
C14 C13 H13A 119.7
C12 C13 H13A 119.7
C13 C14 C15 119.6(2)
C13 C14 H14A 120.2
C15 C14 H14A 120.2
C14 C15 C16 120.3(2)
C14 C15 H15A 119.9
C16 C15 H15A 119.9
C15 C16 C11 120.5(2)
C15 C16 H16A 119.8
C11 C16 H16A 119.8
N1 C17 H17A 109.5
N1 C17 H17B 109.5
H17A C17 H17B 109.5
N1 C17 H17C 109.5
H17A C17 H17C 109.5
H17B C17 H17C 109.5
N1 C18 H18A 109.5
N1 C18 H18B 109.5
H18A C18 H18B 109.5
N1 C18 H18C 109.5
H18A C18 H18C 109.5
H18B C18 H18C 109.5

loop_
_geom_bond_atom_site_label_1
_geom_bond_atom_site_label_2
_geom_bond_distance
B1 F3 1.383(3)
B1 F4 1.389(3)
B1 F2 1.390(3)
B1 F1 1.392(3)
N1 C2 1.482(3)
N1 C17 1.495(3)
N1 C18 1.502(3)
N1 H1 0.91(2)
C1 C2 1.431(3)
C1 C6 1.435(3)
C1 C10 1.438(3)
C2 C3 1.367(3)
C3 C4 1.400(3)
C3 H3A 0.9500
C4 C5 1.358(3)
C4 H4A 0.9500
C5 C6 1.410(3)
C5 H5A 0.9500
C6 C7 1.411(3)
C7 C8 1.361(3)
C7 H7A 0.9500
C8 C9 1.410(3)
C8 H8A 0.9500
C9 C10 1.371(3)
C9 H9A 0.9500
C10 C11 1.496(3)
C11 C16 1.394(3)
C11 C12 1.398(3)
C12 C13 1.383(3)
C12 H12A 0.9500
C13 C14 1.379(3)
C13 H13A 0.9500
C14 C15 1.385(3)
C14 H14A 0.9500
C15 C16 1.388(3)
C15 H15A 0.9500
C16 H16A 0.9500
C17 H17A 0.9800
C17 H17B 0.9800
C17 H17C 0.9800
C18 H18A 0.9800
C18 H18B 0.9800
C18 H18C 0.9800

loop_
_geom_torsion_atom_site_label_1
_geom_torsion_atom_site_label_2
_geom_torsion_atom_site_label_3
_geom_torsion_atom_site_label_4
_geom_torsion
C6 C1 C2 C3 0.3(3)
C10 C1 C2 C3 179.5(2)
C6 C1 C2 N1 179.36(18)
C10 C1 C2 N1 -1.4(3)
C17 N1 C2 C3 -60.8(3)
C18 N1 C2 C3 67.2(2)
C17 N1 C2 C1 120.0(2)
C18 N1 C2 C1 -112.0(2)
C1 C2 C3 C4 0.1(3)
N1 C2 C3 C4 -179.01(19)
C2 C3 C4 C5 0.4(3)
C3 C4 C5 C6 -1.4(3)
C4 C5 C6 C7 -178.5(2)
C4 C5 C6 C1 1.8(3)
C2 C1 C6 C5 -1.2(3)
C10 C1 C6 C5 179.52(19)
C2 C1 C6 C7 179.11(19)
C10 C1 C6 C7 -0.2(3)
C5 C6 C7 C8 178.2(2)
C1 C6 C7 C8 -2.1(3)
C6 C7 C8 C9 2.3(3)
C7 C8 C9 C10 -0.3(3)
C8 C9 C10 C1 -1.9(3)
C8 C9 C10 C11 176.6(2)
C2 C1 C10 C9 -177.1(2)
C6 C1 C10 C9 2.1(3)
C2 C1 C10 C11 4.5(3)
C6 C1 C10 C11 -176.32(19)
C9 C10 C11 C16 84.1(3)
C1 C10 C11 C16 -97.5(2)
C9 C10 C11 C12 -96.6(2)
C1 C10 C11 C12 81.8(3)
C16 C11 C12 C13 1.8(3)
C10 C11 C12 C13 -177.5(2)
C11 C12 C13 C14 -0.6(3)
C12 C13 C14 C15 -1.1(3)
C13 C14 C15 C16 1.5(3)
C14 C15 C16 C11 -0.2(3)
C12 C11 C16 C15 -1.5(3)
C10 C11 C16 C15 177.8(2)
